data_7158931
loop_
_publ_author_name
'Kurimoto, Taichi'
'Inagaki, Yusuke'
'Ohara, Kazuaki'
'Yamaguchi, Kentaro'
'Setaka, Wataru'

_publ_section_title
;
 Synthesis and Rotational Dynamics of Diazamacrocycles Having Bridged
 1,4-Naphthylene as Framed Molecular Rotors
;
_journal_name_full 'Organic &amp; Biomolecular Chemistry'
_journal_paper_doi 10.1039/D2OB01613C
_journal_year 2022
_chemical_compound_source no
_chemical_formula_moiety 'C34 H54 N2'
_chemical_formula_sum 'C34 H54 N2'
_chemical_formula_weight 490.79
_chemical_melting_point 383.1(8)
_chemical_name_common C12NNp
_chemical_name_systematic C12Np
_space_group_crystal_system monoclinic
_space_group_IT_number 14
_space_group_name_Hall '-P 2yn'
_space_group_name_H-M_alt 'P 1 21/n 1'
_atom_sites_solution_hydrogens geom
_audit_creation_method SHELXL-2018/3
_audit_update_record
;
2022-08-19 deposited with the CCDC.	2022-10-14 downloaded from the CCDC.
;
_cell_angle_alpha 90
_cell_angle_beta 93.8990(10)
_cell_angle_gamma 90
_cell_formula_units_Z 4
_cell_length_a 10.7668(3)
_cell_length_b 18.0397(5)
_cell_length_c 15.5823(5)
_cell_measurement_reflns_used 9944
_cell_measurement_temperature 100(2)
_cell_measurement_theta_max 74.50
_cell_measurement_theta_min 3.74
_cell_volume 3019.54(15)
_computing_cell_refinement 'APEX3 v2019.1-0 (Bruker AXS)'
_computing_data_collection 'APEX3 v2019.1-0 (Bruker AXS)'
_computing_data_reduction 'SAINT V8.40A (Bruker Nano, Inc., 2019)'
_computing_molecular_graphics 'Ortep-3 for Windows (Farrugia, 2020)'
_computing_publication_material 'WinGX (Farrugia, 2020)'
_computing_structure_refinement 'SHELXL-2018/3 (Sheldrick, 2018)'
_computing_structure_solution 'Sir-2019 (IUCr, 2019)'
_diffrn_ambient_temperature 100(2)
_diffrn_detector_area_resol_mean 7.3910
_diffrn_measured_fraction_theta_full 0.978
_diffrn_measured_fraction_theta_max 0.966
_diffrn_measurement_device_type 'Bruker D8 goniometer'
_diffrn_measurement_method 'omega scans'
_diffrn_radiation_monochromator 'multilayered conforcal mirror'
_diffrn_radiation_type CuK\a
_diffrn_radiation_wavelength 1.54178
_diffrn_reflns_av_R_equivalents 0.0229
_diffrn_reflns_av_unetI/netI 0.0233
_diffrn_reflns_Laue_measured_fraction_full 0.978
_diffrn_reflns_Laue_measured_fraction_max 0.966
_diffrn_reflns_limit_h_max 13
_diffrn_reflns_limit_h_min -13
_diffrn_reflns_limit_k_max 22
_diffrn_reflns_limit_k_min -21
_diffrn_reflns_limit_l_max 18
_diffrn_reflns_limit_l_min -19
_diffrn_reflns_number 24260
_diffrn_reflns_point_group_measured_fraction_full 0.978
_diffrn_reflns_point_group_measured_fraction_max 0.966
_diffrn_reflns_theta_full 67.679
_diffrn_reflns_theta_max 75.508
_diffrn_reflns_theta_min 3.753
_diffrn_source 'sealed tube'
_exptl_absorpt_coefficient_mu 0.455
_exptl_absorpt_correction_T_max 0.938
_exptl_absorpt_correction_T_min 0.931
_exptl_absorpt_correction_type multi-scan
_exptl_absorpt_process_details
;
SADABS-2016/2 - Bruker AXS area detector scaling and absorption correction
;
_exptl_crystal_colour colorless
_exptl_crystal_density_diffrn 1.080
_exptl_crystal_description prism
_exptl_crystal_F_000 1088
_exptl_crystal_recrystallization_method 'Re-crystallisation from solvent: ethanol'
_exptl_crystal_size_max 0.420
_exptl_crystal_size_mid 0.400
_exptl_crystal_size_min 0.280
_refine_diff_density_max 0.282
_refine_diff_density_min -0.192
_refine_diff_density_rms 0.037
_refine_ls_extinction_coef 0.0058(3)
_refine_ls_extinction_expression Fc^*^=kFc[1+0.001xFc^2^\l^3^/sin(2\q)]^-1/4^
_refine_ls_extinction_method 'SHELXL-2018/3 (Sheldrick 2018)'
_refine_ls_goodness_of_fit_ref 1.030
_refine_ls_hydrogen_treatment constr
_refine_ls_matrix_type full
_refine_ls_number_parameters 326
_refine_ls_number_reflns 6066
_refine_ls_number_restraints 0
_refine_ls_restrained_S_all 1.030
_refine_ls_R_factor_all 0.0413
_refine_ls_R_factor_gt 0.0404
_refine_ls_shift/su_max 0.000
_refine_ls_shift/su_mean 0.000
_refine_ls_structure_factor_coef Fsqd
_refine_ls_weighting_details 'w=1/[\s^2^(Fo^2^)+(0.0500P)^2^+0.7915P] where P=(Fo^2^+2Fc^2^)/3'
_refine_ls_weighting_scheme calc
_refine_ls_wR_factor_gt 0.1057
_refine_ls_wR_factor_ref 0.1062
_reflns_Friedel_coverage 0.000
_reflns_number_gt 5852
_reflns_number_total 6066
_reflns_threshold_expression 'I > 2\s(I)'
_cod_data_source_file d2ob01613c2.cif
_cod_data_source_block C12NNp
_cod_depositor_comments
;
The following automatic conversions were performed:

data item '_chemical_melting_point' value '382.3-383.8 K' was changed
to '383.1(8)' -- the average value was taken and precision was
estimated.

data item '_exptl_absorpt_correction_type' value 'Multi-Scan' was
changed to 'multi-scan' in accordance with the
/home/data/users/saulius/crontab/automatic-downloads/rss-feeds/RSC/lib/dictionaries/cif_core.dic
dictionary named 'cif_core.dic' version 2.4.2 last updated on
2011-04-26.

Automatic conversion script
Id: cif_fix_values 7556 2019-12-06 15:28:31Z antanas 
;
_cod_original_sg_symbol_H-M 'P 21/n'
_cod_database_code 7158931
_shelx_shelxl_version_number 2018/3
_shelx_space_group_comment
;
The symmetry employed for this shelxl refinement is uniquely defined
by the following loop, which should always be used as a source of
symmetry information in preference to the above space-group names.
They are only intended as comments.
;
_shelx_estimated_absorpt_t_min 0.839
_shelx_estimated_absorpt_t_max 0.914

loop_
_space_group_symop_operation_xyz
'x, y, z'
'-x+1/2, y+1/2, -z+1/2'
'-x, -y, -z'
'x-1/2, -y-1/2, z-1/2'

loop_
_atom_site_label
_atom_site_type_symbol
_atom_site_fract_x
_atom_site_fract_y
_atom_site_fract_z
_atom_site_U_iso_or_equiv
_atom_site_adp_type
_atom_site_occupancy
_atom_site_site_symmetry_order
_atom_site_calc_flag
_atom_site_refinement_flags_posn
_atom_site_refinement_flags_adp
_atom_site_refinement_flags_occupancy
_atom_site_disorder_assembly
_atom_site_disorder_group
N1 N 0.33657(7) 0.17529(5) 0.13394(5) 0.02669(18) Uani 1 1 d . . . . .
N2 N 0.82758(7) 0.11707(5) 0.03661(5) 0.02843(19) Uani 1 1 d . . . . .
C1 C 0.45819(9) 0.15875(5) 0.10911(6) 0.0247(2) Uani 1 1 d . . . . .
C2 C 0.49915(9) 0.08806(5) 0.09591(6) 0.0282(2) Uani 1 1 d . . . . .
H2 H 0.444346 0.047556 0.102875 0.034 Uiso 1 1 calc R U . . .
C3 C 0.62056(9) 0.07426(5) 0.07229(6) 0.0287(2) Uani 1 1 d . . . . .
H3 H 0.646503 0.024496 0.064690 0.034 Uiso 1 1 calc R U . . .
C4 C 0.70225(9) 0.13049(5) 0.05997(6) 0.0256(2) Uani 1 1 d . . . . .
C5 C 0.66260(9) 0.20478(5) 0.07019(6) 0.0245(2) Uani 1 1 d . . . . .
C6 C 0.74110(9) 0.26535(6) 0.05420(7) 0.0306(2) Uani 1 1 d . . . . .
H6 H 0.822321 0.256382 0.036250 0.037 Uiso 1 1 calc R U . . .
C7 C 0.70186(10) 0.33629(6) 0.06419(7) 0.0345(2) Uani 1 1 d . . . . .
H7 H 0.754373 0.376441 0.050992 0.041 Uiso 1 1 calc R U . . .
C8 C 0.58412(10) 0.35033(6) 0.09392(7) 0.0325(2) Uani 1 1 d . . . . .
H8 H 0.558299 0.399995 0.102423 0.039 Uiso 1 1 calc R U . . .
C9 C 0.50661(9) 0.29340(5) 0.11067(6) 0.0277(2) Uani 1 1 d . . . . .
H9 H 0.427908 0.303807 0.132032 0.033 Uiso 1 1 calc R U . . .
C10 C 0.54119(8) 0.21899(5) 0.09684(6) 0.0238(2) Uani 1 1 d . . . . .
C11 C 0.27364(9) 0.11898(6) 0.18308(7) 0.0328(2) Uani 1 1 d . . . . .
H11A H 0.256226 0.075375 0.145591 0.039 Uiso 1 1 calc R U . . .
H11B H 0.192642 0.139177 0.198542 0.039 Uiso 1 1 calc R U . . .
C12 C 0.34590(10) 0.09336(6) 0.26467(7) 0.0341(2) Uani 1 1 d . . . . .
H12A H 0.294197 0.057206 0.294089 0.041 Uiso 1 1 calc R U . . .
H12B H 0.421535 0.067041 0.248473 0.041 Uiso 1 1 calc R U . . .
C13 C 0.38493(11) 0.15416(6) 0.32780(8) 0.0373(2) Uani 1 1 d . . . . .
H13A H 0.309627 0.176910 0.349717 0.045 Uiso 1 1 calc R U . . .
H13B H 0.429634 0.193131 0.297486 0.045 Uiso 1 1 calc R U . . .
C14 C 0.46901(11) 0.12566(7) 0.40391(7) 0.0389(3) Uani 1 1 d . . . . .
H14A H 0.481298 0.165692 0.447107 0.047 Uiso 1 1 calc R U . . .
H14B H 0.427061 0.083889 0.431293 0.047 Uiso 1 1 calc R U . . .
C15 C 0.59531(11) 0.09988(7) 0.37754(7) 0.0410(3) Uani 1 1 d . . . . .
H15A H 0.631468 0.139406 0.342899 0.049 Uiso 1 1 calc R U . . .
H15B H 0.583069 0.055672 0.340273 0.049 Uiso 1 1 calc R U . . .
C16 C 0.68818(12) 0.08062(7) 0.45228(8) 0.0426(3) Uani 1 1 d . . . . .
H16A H 0.653652 0.040097 0.486278 0.051 Uiso 1 1 calc R U . . .
H16B H 0.699987 0.124379 0.490303 0.051 Uiso 1 1 calc R U . . .
C17 C 0.81427(11) 0.05662(7) 0.42262(8) 0.0421(3) Uani 1 1 d . . . . .
H17A H 0.863047 0.033475 0.471685 0.051 Uiso 1 1 calc R U . . .
H17B H 0.800673 0.018504 0.377250 0.051 Uiso 1 1 calc R U . . .
C18 C 0.88988(11) 0.11961(6) 0.38787(7) 0.0372(2) Uani 1 1 d . . . . .
H18A H 0.916895 0.152906 0.436082 0.045 Uiso 1 1 calc R U . . .
H18B H 0.835535 0.148647 0.346552 0.045 Uiso 1 1 calc R U . . .
C19 C 1.00435(10) 0.09464(7) 0.34327(8) 0.0388(3) Uani 1 1 d . . . . .
H19A H 1.052746 0.060009 0.381819 0.047 Uiso 1 1 calc R U . . .
H19B H 1.057432 0.138459 0.334622 0.047 Uiso 1 1 calc R U . . .
C20 C 0.97627(10) 0.05668(6) 0.25645(7) 0.0338(2) Uani 1 1 d . . . . .
H20A H 1.055650 0.040163 0.234162 0.041 Uiso 1 1 calc R U . . .
H20B H 0.925244 0.011993 0.265147 0.041 Uiso 1 1 calc R U . . .
C21 C 0.90811(10) 0.10575(6) 0.18935(7) 0.0347(2) Uani 1 1 d . . . . .
H21A H 0.823380 0.116059 0.207327 0.042 Uiso 1 1 calc R U . . .
H21B H 0.952548 0.153645 0.186603 0.042 Uiso 1 1 calc R U . . .
C22 C 0.89802(9) 0.07100(6) 0.10043(7) 0.0308(2) Uani 1 1 d . . . . .
H22A H 0.982761 0.062724 0.081342 0.037 Uiso 1 1 calc R U . . .
H22B H 0.856838 0.022108 0.103638 0.037 Uiso 1 1 calc R U . . .
C23 C 0.82950(10) 0.08578(6) -0.05034(7) 0.0318(2) Uani 1 1 d . . . . .
H23A H 0.781952 0.038768 -0.052957 0.038 Uiso 1 1 calc R U . . .
H23B H 0.916550 0.074292 -0.062341 0.038 Uiso 1 1 calc R U . . .
C24 C 0.77448(11) 0.13797(6) -0.11879(7) 0.0341(2) Uani 1 1 d . . . . .
H24A H 0.829745 0.181583 -0.122155 0.041 Uiso 1 1 calc R U . . .
H24B H 0.692802 0.155779 -0.101626 0.041 Uiso 1 1 calc R U . . .
C25 C 0.75701(10) 0.10264(6) -0.20711(7) 0.0355(2) Uani 1 1 d . . . . .
H25A H 0.702555 0.058688 -0.203428 0.043 Uiso 1 1 calc R U . . .
H25B H 0.838888 0.085207 -0.224314 0.043 Uiso 1 1 calc R U . . .
C26 C 0.70045(11) 0.15434(7) -0.27670(7) 0.0396(3) Uani 1 1 d . . . . .
H26A H 0.760042 0.195032 -0.285256 0.048 Uiso 1 1 calc R U . . .
H26B H 0.689644 0.126375 -0.331369 0.048 Uiso 1 1 calc R U . . .
C27 C 0.57574(10) 0.18809(6) -0.25766(8) 0.0374(2) Uani 1 1 d . . . . .
H27A H 0.588197 0.219359 -0.205575 0.045 Uiso 1 1 calc R U . . .
H27B H 0.548024 0.221008 -0.306074 0.045 Uiso 1 1 calc R U . . .
C28 C 0.47261(11) 0.13310(6) -0.24377(8) 0.0382(3) Uani 1 1 d . . . . .
H28A H 0.452979 0.105398 -0.297845 0.046 Uiso 1 1 calc R U . . .
H28B H 0.502464 0.096976 -0.199199 0.046 Uiso 1 1 calc R U . . .
C29 C 0.35485(10) 0.16952(6) -0.21629(7) 0.0347(2) Uani 1 1 d . . . . .
H29A H 0.324789 0.205546 -0.260918 0.042 Uiso 1 1 calc R U . . .
H29B H 0.374427 0.197299 -0.162262 0.042 Uiso 1 1 calc R U . . .
C30 C 0.25217(10) 0.11430(6) -0.20230(7) 0.0338(2) Uani 1 1 d . . . . .
H30A H 0.284968 0.076464 -0.160676 0.041 Uiso 1 1 calc R U . . .
H30B H 0.230149 0.088671 -0.257432 0.041 Uiso 1 1 calc R U . . .
C31 C 0.13413(10) 0.14699(7) -0.16952(7) 0.0359(2) Uani 1 1 d . . . . .
H31A H 0.075461 0.106049 -0.159871 0.043 Uiso 1 1 calc R U . . .
H31B H 0.094624 0.179413 -0.214804 0.043 Uiso 1 1 calc R U . . .
C32 C 0.15348(10) 0.19175(6) -0.08663(7) 0.0344(2) Uani 1 1 d . . . . .
H32A H 0.198704 0.237841 -0.099248 0.041 Uiso 1 1 calc R U . . .
H32B H 0.070913 0.206248 -0.067804 0.041 Uiso 1 1 calc R U . . .
C33 C 0.22479(10) 0.15198(6) -0.01261(7) 0.0320(2) Uani 1 1 d . . . . .
H33A H 0.303265 0.131754 -0.032624 0.038 Uiso 1 1 calc R U . . .
H33B H 0.174482 0.109952 0.006637 0.038 Uiso 1 1 calc R U . . .
C34 C 0.25438(9) 0.20435(6) 0.06253(7) 0.0297(2) Uani 1 1 d . . . . .
H34A H 0.293282 0.249513 0.040204 0.036 Uiso 1 1 calc R U . . .
H34B H 0.174923 0.219500 0.085780 0.036 Uiso 1 1 calc R U . . .

loop_
_atom_site_aniso_label
_atom_site_aniso_U_11
_atom_site_aniso_U_22
_atom_site_aniso_U_33
_atom_site_aniso_U_23
_atom_site_aniso_U_13
_atom_site_aniso_U_12
N1 0.0222(4) 0.0295(4) 0.0287(4) 0.0006(3) 0.0041(3) 0.0012(3)
N2 0.0246(4) 0.0306(4) 0.0306(4) 0.0008(3) 0.0056(3) 0.0044(3)
C1 0.0233(4) 0.0282(5) 0.0227(4) -0.0004(3) 0.0022(3) 0.0005(4)
C2 0.0270(5) 0.0250(5) 0.0329(5) 0.0007(4) 0.0042(4) -0.0024(4)
C3 0.0295(5) 0.0240(4) 0.0330(5) 0.0002(4) 0.0041(4) 0.0034(4)
C4 0.0240(4) 0.0279(5) 0.0251(4) 0.0004(4) 0.0029(3) 0.0025(4)
C5 0.0254(4) 0.0260(5) 0.0221(4) -0.0005(3) 0.0011(3) -0.0001(4)
C6 0.0283(5) 0.0315(5) 0.0324(5) -0.0009(4) 0.0046(4) -0.0034(4)
C7 0.0373(5) 0.0278(5) 0.0385(6) -0.0002(4) 0.0037(4) -0.0077(4)
C8 0.0383(6) 0.0240(5) 0.0347(5) -0.0038(4) -0.0010(4) 0.0005(4)
C9 0.0280(5) 0.0275(5) 0.0276(5) -0.0044(4) 0.0007(4) 0.0024(4)
C10 0.0252(4) 0.0253(4) 0.0207(4) -0.0011(3) 0.0002(3) 0.0007(3)
C11 0.0286(5) 0.0356(5) 0.0349(5) 0.0014(4) 0.0079(4) -0.0025(4)
C12 0.0361(5) 0.0330(5) 0.0337(5) 0.0005(4) 0.0062(4) -0.0042(4)
C13 0.0370(6) 0.0337(5) 0.0414(6) -0.0029(5) 0.0042(5) 0.0000(4)
C14 0.0408(6) 0.0421(6) 0.0343(6) -0.0062(5) 0.0055(4) -0.0027(5)
C15 0.0391(6) 0.0487(7) 0.0353(6) -0.0080(5) 0.0022(5) -0.0004(5)
C16 0.0462(6) 0.0454(7) 0.0362(6) 0.0032(5) 0.0041(5) -0.0008(5)
C17 0.0445(6) 0.0407(6) 0.0409(6) 0.0069(5) 0.0007(5) 0.0046(5)
C18 0.0395(6) 0.0366(6) 0.0344(6) -0.0039(4) -0.0050(4) -0.0007(5)
C19 0.0320(5) 0.0427(6) 0.0403(6) 0.0007(5) -0.0075(4) -0.0014(5)
C20 0.0288(5) 0.0341(5) 0.0384(6) 0.0018(4) 0.0007(4) 0.0020(4)
C21 0.0312(5) 0.0346(5) 0.0377(6) -0.0018(4) -0.0022(4) 0.0043(4)
C22 0.0248(5) 0.0319(5) 0.0359(5) 0.0012(4) 0.0034(4) 0.0047(4)
C23 0.0320(5) 0.0314(5) 0.0329(5) -0.0001(4) 0.0089(4) 0.0052(4)
C24 0.0396(6) 0.0303(5) 0.0329(5) 0.0009(4) 0.0065(4) 0.0032(4)
C25 0.0371(5) 0.0365(6) 0.0336(5) -0.0019(4) 0.0076(4) 0.0058(4)
C26 0.0391(6) 0.0486(7) 0.0320(5) 0.0058(5) 0.0095(4) 0.0007(5)
C27 0.0376(6) 0.0365(6) 0.0384(6) 0.0102(5) 0.0064(4) 0.0005(5)
C28 0.0381(6) 0.0355(6) 0.0415(6) 0.0014(5) 0.0066(5) -0.0019(5)
C29 0.0352(5) 0.0340(5) 0.0349(5) 0.0025(4) 0.0027(4) -0.0027(4)
C30 0.0352(5) 0.0349(5) 0.0312(5) 0.0002(4) 0.0007(4) -0.0044(4)
C31 0.0314(5) 0.0431(6) 0.0326(5) 0.0022(4) -0.0032(4) -0.0020(4)
C32 0.0307(5) 0.0363(6) 0.0357(5) 0.0011(4) -0.0011(4) 0.0040(4)
C33 0.0330(5) 0.0316(5) 0.0311(5) 0.0002(4) 0.0002(4) 0.0013(4)
C34 0.0256(5) 0.0303(5) 0.0332(5) -0.0011(4) 0.0011(4) 0.0037(4)

loop_
_atom_type_symbol
_atom_type_description
_atom_type_scat_dispersion_real
_atom_type_scat_dispersion_imag
_atom_type_scat_source
C C 0.0181 0.0091 'International Tables Vol C Tables 4.2.6.8 and 6.1.1.4'
H H 0.0000 0.0000 'International Tables Vol C Tables 4.2.6.8 and 6.1.1.4'
N N 0.0311 0.0180 'International Tables Vol C Tables 4.2.6.8 and 6.1.1.4'

loop_
_geom_angle_atom_site_label_1
_geom_angle_atom_site_label_2
_geom_angle_atom_site_label_3
_geom_angle
_geom_angle_site_symmetry_1
_geom_angle_site_symmetry_3
_geom_angle_publ_flag
C1 N1 C11 117.62(8) . . ?
C1 N1 C34 112.76(7) . . ?
C11 N1 C34 111.51(8) . . ?
C4 N2 C22 111.94(8) . . ?
C4 N2 C23 111.68(8) . . ?
C22 N2 C23 111.61(8) . . ?
C2 C1 N1 123.24(9) . . ?
C2 C1 C10 118.53(8) . . ?
N1 C1 C10 118.23(8) . . ?
C1 C2 C3 121.30(9) . . ?
C1 C2 H2 119.4 . . ?
C3 C2 H2 119.4 . . ?
C4 C3 C2 121.70(9) . . ?
C4 C3 H3 119.1 . . ?
C2 C3 H3 119.1 . . ?
C3 C4 C5 118.99(9) . . ?
C3 C4 N2 122.27(9) . . ?
C5 C4 N2 118.74(8) . . ?
C6 C5 C4 121.48(9) . . ?
C6 C5 C10 119.00(9) . . ?
C4 C5 C10 119.52(8) . . ?
C7 C6 C5 120.86(9) . . ?
C7 C6 H6 119.6 . . ?
C5 C6 H6 119.6 . . ?
C6 C7 C8 120.19(10) . . ?
C6 C7 H7 119.9 . . ?
C8 C7 H7 119.9 . . ?
C9 C8 C7 120.49(9) . . ?
C9 C8 H8 119.8 . . ?
C7 C8 H8 119.8 . . ?
C8 C9 C10 121.11(9) . . ?
C8 C9 H9 119.4 . . ?
C10 C9 H9 119.4 . . ?
C9 C10 C5 118.21(9) . . ?
C9 C10 C1 121.91(9) . . ?
C5 C10 C1 119.88(8) . . ?
N1 C11 C12 114.84(8) . . ?
N1 C11 H11A 108.6 . . ?
C12 C11 H11A 108.6 . . ?
N1 C11 H11B 108.6 . . ?
C12 C11 H11B 108.6 . . ?
H11A C11 H11B 107.5 . . ?
C13 C12 C11 115.33(9) . . ?
C13 C12 H12A 108.4 . . ?
C11 C12 H12A 108.4 . . ?
C13 C12 H12B 108.4 . . ?
C11 C12 H12B 108.4 . . ?
H12A C12 H12B 107.5 . . ?
C12 C13 C14 112.55(9) . . ?
C12 C13 H13A 109.1 . . ?
C14 C13 H13A 109.1 . . ?
C12 C13 H13B 109.1 . . ?
C14 C13 H13B 109.1 . . ?
H13A C13 H13B 107.8 . . ?
C15 C14 C13 112.71(9) . . ?
C15 C14 H14A 109.0 . . ?
C13 C14 H14A 109.0 . . ?
C15 C14 H14B 109.0 . . ?
C13 C14 H14B 109.0 . . ?
H14A C14 H14B 107.8 . . ?
C14 C15 C16 114.59(10) . . ?
C14 C15 H15A 108.6 . . ?
C16 C15 H15A 108.6 . . ?
C14 C15 H15B 108.6 . . ?
C16 C15 H15B 108.6 . . ?
H15A C15 H15B 107.6 . . ?
C15 C16 C17 112.62(10) . . ?
C15 C16 H16A 109.1 . . ?
C17 C16 H16A 109.1 . . ?
C15 C16 H16B 109.1 . . ?
C17 C16 H16B 109.1 . . ?
H16A C16 H16B 107.8 . . ?
C18 C17 C16 113.90(10) . . ?
C18 C17 H17A 108.8 . . ?
C16 C17 H17A 108.8 . . ?
C18 C17 H17B 108.8 . . ?
C16 C17 H17B 108.8 . . ?
H17A C17 H17B 107.7 . . ?
C17 C18 C19 114.29(10) . . ?
C17 C18 H18A 108.7 . . ?
C19 C18 H18A 108.7 . . ?
C17 C18 H18B 108.7 . . ?
C19 C18 H18B 108.7 . . ?
H18A C18 H18B 107.6 . . ?
C18 C19 C20 114.76(9) . . ?
C18 C19 H19A 108.6 . . ?
C20 C19 H19A 108.6 . . ?
C18 C19 H19B 108.6 . . ?
C20 C19 H19B 108.6 . . ?
H19A C19 H19B 107.6 . . ?
C21 C20 C19 113.90(9) . . ?
C21 C20 H20A 108.8 . . ?
C19 C20 H20A 108.8 . . ?
C21 C20 H20B 108.8 . . ?
C19 C20 H20B 108.8 . . ?
H20A C20 H20B 107.7 . . ?
C22 C21 C20 112.87(9) . . ?
C22 C21 H21A 109.0 . . ?
C20 C21 H21A 109.0 . . ?
C22 C21 H21B 109.0 . . ?
C20 C21 H21B 109.0 . . ?
H21A C21 H21B 107.8 . . ?
N2 C22 C21 112.73(8) . . ?
N2 C22 H22A 109.0 . . ?
C21 C22 H22A 109.0 . . ?
N2 C22 H22B 109.0 . . ?
C21 C22 H22B 109.0 . . ?
H22A C22 H22B 107.8 . . ?
N2 C23 C24 112.43(8) . . ?
N2 C23 H23A 109.1 . . ?
C24 C23 H23A 109.1 . . ?
N2 C23 H23B 109.1 . . ?
C24 C23 H23B 109.1 . . ?
H23A C23 H23B 107.8 . . ?
C23 C24 C25 113.36(9) . . ?
C23 C24 H24A 108.9 . . ?
C25 C24 H24A 108.9 . . ?
C23 C24 H24B 108.9 . . ?
C25 C24 H24B 108.9 . . ?
H24A C24 H24B 107.7 . . ?
C24 C25 C26 114.02(9) . . ?
C24 C25 H25A 108.7 . . ?
C26 C25 H25A 108.7 . . ?
C24 C25 H25B 108.7 . . ?
C26 C25 H25B 108.7 . . ?
H25A C25 H25B 107.6 . . ?
C27 C26 C25 114.89(9) . . ?
C27 C26 H26A 108.5 . . ?
C25 C26 H26A 108.5 . . ?
C27 C26 H26B 108.5 . . ?
C25 C26 H26B 108.5 . . ?
H26A C26 H26B 107.5 . . ?
C28 C27 C26 115.51(10) . . ?
C28 C27 H27A 108.4 . . ?
C26 C27 H27A 108.4 . . ?
C28 C27 H27B 108.4 . . ?
C26 C27 H27B 108.4 . . ?
H27A C27 H27B 107.5 . . ?
C29 C28 C27 113.07(9) . . ?
C29 C28 H28A 109.0 . . ?
C27 C28 H28A 109.0 . . ?
C29 C28 H28B 109.0 . . ?
C27 C28 H28B 109.0 . . ?
H28A C28 H28B 107.8 . . ?
C28 C29 C30 112.85(9) . . ?
C28 C29 H29A 109.0 . . ?
C30 C29 H29A 109.0 . . ?
C28 C29 H29B 109.0 . . ?
C30 C29 H29B 109.0 . . ?
H29A C29 H29B 107.8 . . ?
C29 C30 C31 115.34(9) . . ?
C29 C30 H30A 108.4 . . ?
C31 C30 H30A 108.4 . . ?
C29 C30 H30B 108.4 . . ?
C31 C30 H30B 108.4 . . ?
H30A C30 H30B 107.5 . . ?
C30 C31 C32 114.88(9) . . ?
C30 C31 H31A 108.5 . . ?
C32 C31 H31A 108.5 . . ?
C30 C31 H31B 108.5 . . ?
C32 C31 H31B 108.5 . . ?
H31A C31 H31B 107.5 . . ?
C33 C32 C31 115.15(9) . . ?
C33 C32 H32A 108.5 . . ?
C31 C32 H32A 108.5 . . ?
C33 C32 H32B 108.5 . . ?
C31 C32 H32B 108.5 . . ?
H32A C32 H32B 107.5 . . ?
C32 C33 C34 111.05(9) . . ?
C32 C33 H33A 109.4 . . ?
C34 C33 H33A 109.4 . . ?
C32 C33 H33B 109.4 . . ?
C34 C33 H33B 109.4 . . ?
H33A C33 H33B 108.0 . . ?
N1 C34 C33 116.41(8) . . ?
N1 C34 H34A 108.2 . . ?
C33 C34 H34A 108.2 . . ?
N1 C34 H34B 108.2 . . ?
C33 C34 H34B 108.2 . . ?
H34A C34 H34B 107.3 . . ?

loop_
_geom_bond_atom_site_label_1
_geom_bond_atom_site_label_2
_geom_bond_distance
_geom_bond_site_symmetry_2
_geom_bond_publ_flag
N1 C1 1.4220(12) . ?
N1 C11 1.4656(13) . ?
N1 C34 1.4703(12) . ?
N2 C4 1.4418(12) . ?
N2 C22 1.4670(13) . ?
N2 C23 1.4693(13) . ?
C1 C2 1.3695(14) . ?
C1 C10 1.4279(13) . ?
C2 C3 1.4041(14) . ?
C2 H2 0.9500 . ?
C3 C4 1.3648(14) . ?
C3 H3 0.9500 . ?
C4 C5 1.4187(13) . ?
C5 C6 1.4138(14) . ?
C5 C10 1.4216(13) . ?
C6 C7 1.3598(15) . ?
C6 H6 0.9500 . ?
C7 C8 1.4020(15) . ?
C7 H7 0.9500 . ?
C8 C9 1.3598(14) . ?
C8 H8 0.9500 . ?
C9 C10 1.4134(13) . ?
C9 H9 0.9500 . ?
C11 C12 1.5168(15) . ?
C11 H11A 0.9900 . ?
C11 H11B 0.9900 . ?
C12 C13 1.5136(15) . ?
C12 H12A 0.9900 . ?
C12 H12B 0.9900 . ?
C13 C14 1.5311(16) . ?
C13 H13A 0.9900 . ?
C13 H13B 0.9900 . ?
C14 C15 1.5199(16) . ?
C14 H14A 0.9900 . ?
C14 H14B 0.9900 . ?
C15 C16 1.5226(17) . ?
C15 H15A 0.9900 . ?
C15 H15B 0.9900 . ?
C16 C17 1.5262(17) . ?
C16 H16A 0.9900 . ?
C16 H16B 0.9900 . ?
C17 C18 1.5187(17) . ?
C17 H17A 0.9900 . ?
C17 H17B 0.9900 . ?
C18 C19 1.5236(16) . ?
C18 H18A 0.9900 . ?
C18 H18B 0.9900 . ?
C19 C20 1.5282(16) . ?
C19 H19A 0.9900 . ?
C19 H19B 0.9900 . ?
C20 C21 1.5202(15) . ?
C20 H20A 0.9900 . ?
C20 H20B 0.9900 . ?
C21 C22 1.5179(15) . ?
C21 H21A 0.9900 . ?
C21 H21B 0.9900 . ?
C22 H22A 0.9900 . ?
C22 H22B 0.9900 . ?
C23 C24 1.5130(15) . ?
C23 H23A 0.9900 . ?
C23 H23B 0.9900 . ?
C24 C25 1.5167(15) . ?
C24 H24A 0.9900 . ?
C24 H24B 0.9900 . ?
C25 C26 1.5254(16) . ?
C25 H25A 0.9900 . ?
C25 H25B 0.9900 . ?
C26 C27 1.5218(16) . ?
C26 H26A 0.9900 . ?
C26 H26B 0.9900 . ?
C27 C28 1.5154(15) . ?
C27 H27A 0.9900 . ?
C27 H27B 0.9900 . ?
C28 C29 1.5155(15) . ?
C28 H28A 0.9900 . ?
C28 H28B 0.9900 . ?
C29 C30 1.5149(15) . ?
C29 H29A 0.9900 . ?
C29 H29B 0.9900 . ?
C30 C31 1.5206(15) . ?
C30 H30A 0.9900 . ?
C30 H30B 0.9900 . ?
C31 C32 1.5255(15) . ?
C31 H31A 0.9900 . ?
C31 H31B 0.9900 . ?
C32 C33 1.5212(14) . ?
C32 H32A 0.9900 . ?
C32 H32B 0.9900 . ?
C33 C34 1.5213(14) . ?
C33 H33A 0.9900 . ?
C33 H33B 0.9900 . ?
C34 H34A 0.9900 . ?
C34 H34B 0.9900 . ?
